data_7033566
loop_
_publ_author_name
'Zhuang, Peng-Fei'
'Zhang, Yan-Juan'
'Zheng, Hui'
'Jiao, Cheng-Qi'
'Zhao, Liang'
'Wang, Jun-Li'
'He, Cheng'
'Duan, Chun-Ying'
'Liu, Tao'

_publ_section_title
;
 Single-molecule magnet behavior in three cyano-bridged heterometallic
 Fe(III)-Ni(II) clusters.
;
_journal_issue 7
_journal_name_full 'Dalton transactions (Cambridge, England : 2003)'
_journal_page_first 3393
_journal_page_last 3398
_journal_paper_doi 10.1039/c4dt03365e
_journal_volume 44
_journal_year 2015
_chemical_formula_sum 'C72 H54 B2 Cl2 Fe2 N26 Ni2 O10'
_chemical_formula_weight 1765.05
_chemical_name_systematic
; 
 ? 
;
_space_group_IT_number 2
_symmetry_cell_setting triclinic
_symmetry_space_group_name_Hall '-P 1'
_symmetry_space_group_name_H-M 'P -1'
_atom_sites_solution_hydrogens geom
_atom_sites_solution_primary direct
_atom_sites_solution_secondary difmap
_audit_creation_method SHELXL-97
_audit_update_record
;
2014-12-07 deposited with the CCDC.
2015-01-07 downloaded from the CCDC.
;
_cell_angle_alpha 118.140(4)
_cell_angle_beta 114.968(4)
_cell_angle_gamma 91.022(4)
_cell_formula_units_Z 1
_cell_length_a 13.4477(8)
_cell_length_b 13.8536(8)
_cell_length_c 13.9678(11)
_cell_measurement_reflns_used 2065
_cell_measurement_temperature 296(2)
_cell_measurement_theta_max 23.61
_cell_measurement_theta_min 2.77
_cell_volume 2002.1(3)
_computing_cell_refinement 'Bruker SMART'
_computing_data_collection 'Bruker SMART'
_computing_data_reduction 'Bruker SAINT'
_computing_molecular_graphics 'Bruker SHELXTL'
_computing_publication_material 'Bruker SHELXTL'
_computing_structure_refinement 'Bruker SHELXTL'
_computing_structure_solution 'Bruker SHELXTL'
_diffrn_ambient_temperature 296(2)
_diffrn_measured_fraction_theta_full 0.996
_diffrn_measured_fraction_theta_max 0.996
_diffrn_measurement_device_type 'CCD area detector'
_diffrn_measurement_method 'phi and omega scans'
_diffrn_radiation_monochromator graphite
_diffrn_radiation_source 'fine-focus sealed tube'
_diffrn_radiation_type MoK\a
_diffrn_radiation_wavelength 0.71073
_diffrn_reflns_av_R_equivalents 0.0326
_diffrn_reflns_av_unetI/netI 0.0614
_diffrn_reflns_limit_h_max 15
_diffrn_reflns_limit_h_min -15
_diffrn_reflns_limit_k_max 15
_diffrn_reflns_limit_k_min -16
_diffrn_reflns_limit_l_max 16
_diffrn_reflns_limit_l_min -13
_diffrn_reflns_number 11802
_diffrn_reflns_theta_full 25.00
_diffrn_reflns_theta_max 25.00
_diffrn_reflns_theta_min 1.73
_exptl_absorpt_coefficient_mu 0.958
_exptl_absorpt_correction_type none
_exptl_crystal_colour red
_exptl_crystal_density_diffrn 1.464
_exptl_crystal_density_method 'not measured'
_exptl_crystal_description block
_exptl_crystal_F_000 900
_exptl_crystal_size_max 0.18
_exptl_crystal_size_mid 0.16
_exptl_crystal_size_min 0.14
_refine_diff_density_max 0.558
_refine_diff_density_min -0.311
_refine_diff_density_rms 0.070
_refine_ls_extinction_method none
_refine_ls_goodness_of_fit_ref 0.936
_refine_ls_hydrogen_treatment mixed
_refine_ls_matrix_type full
_refine_ls_number_parameters 560
_refine_ls_number_reflns 7033
_refine_ls_number_restraints 6
_refine_ls_restrained_S_all 0.947
_refine_ls_R_factor_all 0.0828
_refine_ls_R_factor_gt 0.0538
_refine_ls_shift/su_max 0.062
_refine_ls_shift/su_mean 0.003
_refine_ls_structure_factor_coef Fsqd
_refine_ls_weighting_details 'calc w=1/[\s^2^(Fo^2^)+(0.1002P)^2^+0.0000P] where P=(Fo^2^+2Fc^2^)/3'
_refine_ls_weighting_scheme calc
_refine_ls_wR_factor_gt 0.1471
_refine_ls_wR_factor_ref 0.1637
_reflns_number_gt 4811
_reflns_number_total 7033
_reflns_threshold_expression >2sigma(I)
_cod_data_source_file c4dt03365e2.cif
_cod_data_source_block 1
_cod_depositor_comments
;
The following automatic conversions were performed:

'_symmetry_cell_setting' value 'Triclinic' changed to 'triclinic'
according to
/usr/data/users/saulius/crontab/automatic-downloads/rss-feeds/RSC/lib/dictionaries/cif_core.dic
dictionary named 'cif_core.dic' version 2.4.2 from 2011-04-26.

Automatic conversion script
Id: cif_fix_values 2935 2014-11-11 08:27:57Z andrius 

 Adding full bibliography for 7033564--7033566.cif.
;
_cod_original_cell_volume 2002.1(2)
_cod_original_sg_symbol_H-M 'P-1   '
_cod_database_code 7033566

loop_
_symmetry_equiv_pos_as_xyz
'x, y, z'
'-x, -y, -z'

loop_
_atom_site_label
_atom_site_type_symbol
_atom_site_fract_x
_atom_site_fract_y
_atom_site_fract_z
_atom_site_U_iso_or_equiv
_atom_site_adp_type
_atom_site_occupancy
_atom_site_symmetry_multiplicity
_atom_site_calc_flag
_atom_site_refinement_flags
_atom_site_disorder_assembly
_atom_site_disorder_group
Fe1 Fe 1.08620(5) 0.76049(4) 0.79614(5) 0.04035(19) Uani 1 1 d . . .
Ni1 Ni 0.81785(4) 0.61915(4) 0.34189(5) 0.04135(19) Uani 1 1 d . . .
B1 B 1.2641(5) 0.9918(4) 0.9987(5) 0.0575(14) Uani 1 1 d . . .
C1 C 1.2087(4) 0.7607(4) 1.0375(4) 0.0555(12) Uani 1 1 d . . .
H1 H 1.1704 0.6871 1.0060 0.067 Uiso 1 1 calc R . .
C2 C 1.2903(4) 0.8341(5) 1.1590(5) 0.0696(15) Uani 1 1 d . . .
H2 H 1.3170 0.8217 1.2244 0.084 Uiso 1 1 calc R . .
C3 C 1.3236(4) 0.9303(5) 1.1618(5) 0.0693(14) Uani 1 1 d . . .
H3 H 1.3791 0.9963 1.2319 0.083 Uiso 1 1 calc R . .
C4 C 0.9588(4) 0.9431(4) 0.8315(4) 0.0522(11) Uani 1 1 d . . .
H4 H 0.8856 0.8947 0.7739 0.063 Uiso 1 1 calc R . .
C5 C 0.9854(5) 1.0607(4) 0.9048(5) 0.0659(15) Uani 1 1 d . . .
H5 H 0.9348 1.1056 0.9055 0.079 Uiso 1 1 calc R . .
C6 C 1.1017(5) 1.0969(4) 0.9759(5) 0.0630(14) Uani 1 1 d . . .
H6 H 1.1446 1.1721 1.0352 0.076 Uiso 1 1 calc R . .
C7 C 1.2608(4) 0.7829(4) 0.7160(5) 0.0580(12) Uani 1 1 d . . .
H7 H 1.2299 0.7119 0.6426 0.070 Uiso 1 1 calc R . .
C8 C 1.3569(4) 0.8619(5) 0.7595(6) 0.0717(15) Uani 1 1 d . . .
H8 H 1.4024 0.8550 0.7228 0.086 Uiso 1 1 calc R . .
C9 C 1.3710(4) 0.9524(5) 0.8678(5) 0.0669(14) Uani 1 1 d . . .
H9 H 1.4288 1.0200 0.9188 0.080 Uiso 1 1 calc R . .
C10 C 0.9572(5) 0.6946(4) 0.7940(4) 0.0564(12) Uani 1 1 d . . .
C11 C 1.1096(4) 0.6119(4) 0.7345(4) 0.0479(11) Uani 1 1 d . . .
C12 C 0.9867(4) 0.7173(3) 0.6282(4) 0.0430(10) Uani 1 1 d . . .
C13 C 0.6842(5) 0.5421(5) 0.4393(6) 0.0742(16) Uani 1 1 d . . .
H13 H 0.7402 0.5974 0.5193 0.089 Uiso 1 1 calc R . .
C14 C 0.5997(7) 0.4682(7) 0.4250(9) 0.104(2) Uani 1 1 d . . .
H14 H 0.6003 0.4735 0.4941 0.125 Uiso 1 1 calc R . .
C15 C 0.5167(6) 0.3887(7) 0.3082(10) 0.111(3) Uani 1 1 d . . .
H15 H 0.4594 0.3394 0.2972 0.133 Uiso 1 1 calc R . .
C16 C 0.5168(5) 0.3802(5) 0.2038(8) 0.088(2) Uani 1 1 d . . .
C17 C 0.6053(4) 0.4555(4) 0.2257(6) 0.0639(14) Uani 1 1 d . . .
C18 C 0.6115(4) 0.4495(4) 0.1237(5) 0.0558(13) Uani 1 1 d . . .
C19 C 0.5315(5) 0.3649(4) 0.0007(6) 0.0800(19) Uani 1 1 d . . .
C20 C 0.4442(7) 0.2894(6) -0.0194(9) 0.122(3) Uani 1 1 d . . .
H20 H 0.3915 0.2329 -0.1005 0.146 Uiso 1 1 calc R . .
C21 C 0.4344(6) 0.2963(6) 0.0752(10) 0.124(4) Uani 1 1 d . . .
H21 H 0.3735 0.2463 0.0581 0.149 Uiso 1 1 calc R . .
C22 C 0.5443(6) 0.3624(6) -0.0942(6) 0.102(3) Uani 1 1 d . . .
H22 H 0.4934 0.3073 -0.1767 0.123 Uiso 1 1 calc R . .
C23 C 0.6298(6) 0.4392(6) -0.0677(6) 0.095(2) Uani 1 1 d . . .
H23 H 0.6383 0.4382 -0.1308 0.114 Uiso 1 1 calc R . .
C24 C 0.7058(5) 0.5208(5) 0.0577(5) 0.0710(15) Uani 1 1 d . . .
H24 H 0.7651 0.5736 0.0762 0.085 Uiso 1 1 calc R . .
C25 C 0.6876(4) 0.8031(4) 0.4077(5) 0.0586(13) Uani 1 1 d . . .
H25 H 0.6478 0.7569 0.4185 0.070 Uiso 1 1 calc R . .
C26 C 0.6632(4) 0.9065(4) 0.4274(5) 0.0671(15) Uani 1 1 d . . .
H26 H 0.6094 0.9291 0.4527 0.081 Uiso 1 1 calc R . .
C27 C 0.7187(5) 0.9736(4) 0.4093(5) 0.0696(15) Uani 1 1 d . . .
H27 H 0.7009 1.0410 0.4188 0.084 Uiso 1 1 calc R . .
C28 C 0.8032(4) 0.9410(4) 0.3763(4) 0.0563(12) Uani 1 1 d . . .
C29 C 0.8225(3) 0.8366(3) 0.3590(4) 0.0449(10) Uani 1 1 d . . .
C30 C 0.9111(4) 0.8016(3) 0.3315(4) 0.0468(10) Uani 1 1 d . . .
C31 C 0.9770(4) 0.8715(4) 0.3201(5) 0.0602(13) Uani 1 1 d . . .
C32 C 0.9535(5) 0.9766(4) 0.3362(5) 0.0703(15) Uani 1 1 d . . .
H32 H 0.9968 1.0232 0.3289 0.084 Uiso 1 1 calc R . .
C33 C 0.8698(5) 1.0091(4) 0.3617(5) 0.0720(15) Uani 1 1 d . . .
H33 H 0.8549 1.0771 0.3700 0.086 Uiso 1 1 calc R . .
C34 C 1.0663(5) 0.8352(5) 0.2984(5) 0.0769(16) Uani 1 1 d . . .
H34 H 1.1118 0.8785 0.2899 0.092 Uiso 1 1 calc R . .
C35 C 1.0858(5) 0.7358(6) 0.2899(6) 0.0831(18) Uani 1 1 d . . .
H35 H 1.1455 0.7116 0.2769 0.100 Uiso 1 1 calc R . .
C36 C 1.0154(4) 0.6703(5) 0.3008(5) 0.0673(14) Uani 1 1 d . . .
H36 H 1.0288 0.6023 0.2938 0.081 Uiso 1 1 calc R . .
Cl1 Cl 0.43804(15) 0.75964(14) 0.47271(16) 0.0806(4) Uani 1 1 d . . .
N1 N 1.1912(3) 0.8080(3) 0.9703(3) 0.0475(9) Uani 1 1 d . . .
N2 N 1.2644(3) 0.9150(3) 1.0491(3) 0.0553(10) Uani 1 1 d . . .
N3 N 1.0557(3) 0.9100(3) 0.8570(3) 0.0428(8) Uani 1 1 d . . .
N4 N 1.1439(3) 1.0056(3) 0.9460(3) 0.0511(9) Uani 1 1 d . . .
N5 N 1.2179(3) 0.8222(3) 0.7938(3) 0.0472(9) Uani 1 1 d . . .
N6 N 1.2877(3) 0.9283(3) 0.8890(4) 0.0548(10) Uani 1 1 d . . .
N7 N 0.8798(4) 0.6543(4) 0.7890(5) 0.0902(16) Uani 1 1 d . . .
N8 N 1.1221(3) 0.5223(3) 0.6976(3) 0.0517(9) Uani 1 1 d . . .
N9 N 0.9264(3) 0.6919(3) 0.5277(3) 0.0498(9) Uani 1 1 d . . .
N10 N 0.6878(3) 0.5366(3) 0.3440(4) 0.0565(10) Uani 1 1 d . . .
N11 N 0.6971(3) 0.5262(3) 0.1505(3) 0.0512(9) Uani 1 1 d . . .
N12 N 0.7657(3) 0.7684(3) 0.3741(3) 0.0433(8) Uani 1 1 d . . .
N13 N 0.9298(3) 0.7025(3) 0.3208(3) 0.0478(9) Uani 1 1 d . . .
O1 O 0.3425(5) 0.7194(6) 0.4759(6) 0.157(2) Uani 1 1 d . A .
O2 O 0.413(2) 0.832(3) 0.431(3) 0.208(12) Uani 0.55(3) 1 d P A 1
O3 O 0.5348(17) 0.7939(15) 0.5795(12) 0.193(11) Uani 0.55(3) 1 d P A 1
O4 O 0.4494(18) 0.670(2) 0.381(2) 0.189(12) Uani 0.55(3) 1 d P A 1
O2' O 0.417(3) 0.718(2) 0.3559(18) 0.168(11) Uani 0.45(3) 1 d P A 2
O3' O 0.4621(13) 0.8759(10) 0.537(2) 0.139(10) Uani 0.45(3) 1 d P A 2
O4' O 0.524(2) 0.721(4) 0.518(5) 0.230(19) Uani 0.45(3) 1 d P A 2
O5 O 0.7753(12) 0.5075(10) 0.8205(12) 0.190(7) Uani 0.50 1 d PD . .
H5B H 0.7565 0.4378 0.7639 0.228 Uiso 0.50 1 d PRD . .
H5C H 0.8077 0.5145 0.8914 0.228 Uiso 0.50 1 d PRD . .
O6 O 0.936(2) 0.4981(18) -0.007(2) 0.38(2) Uani 0.50 1 d PD . .
H6A H 0.9099 0.5478 -0.0214 0.455 Uiso 0.50 1 d PRD . .
H6B H 0.9364 0.4725 0.0381 0.455 Uiso 0.50 1 d PRD . .

loop_
_atom_site_aniso_label
_atom_site_aniso_U_11
_atom_site_aniso_U_22
_atom_site_aniso_U_33
_atom_site_aniso_U_23
_atom_site_aniso_U_13
_atom_site_aniso_U_12
Fe1 0.0553(4) 0.0291(3) 0.0329(4) 0.0142(3) 0.0209(3) 0.0165(3)
Ni1 0.0504(3) 0.0305(3) 0.0360(3) 0.0158(2) 0.0174(3) 0.0144(2)
B1 0.071(4) 0.044(3) 0.050(3) 0.022(3) 0.027(3) 0.011(3)
C1 0.076(3) 0.051(3) 0.048(3) 0.031(2) 0.031(3) 0.029(2)
C2 0.084(4) 0.081(4) 0.044(3) 0.038(3) 0.025(3) 0.030(3)
C3 0.073(3) 0.070(3) 0.038(3) 0.018(3) 0.018(3) 0.013(3)
C4 0.073(3) 0.052(3) 0.059(3) 0.037(2) 0.045(3) 0.033(2)
C5 0.113(4) 0.058(3) 0.078(4) 0.047(3) 0.074(4) 0.056(3)
C6 0.111(4) 0.036(2) 0.059(3) 0.023(2) 0.057(3) 0.027(3)
C7 0.068(3) 0.064(3) 0.059(3) 0.036(3) 0.039(3) 0.039(3)
C8 0.068(3) 0.099(4) 0.081(4) 0.058(4) 0.049(3) 0.041(3)
C9 0.053(3) 0.080(4) 0.076(4) 0.051(3) 0.027(3) 0.018(3)
C10 0.073(3) 0.038(2) 0.048(3) 0.015(2) 0.031(3) 0.011(2)
C11 0.060(3) 0.039(2) 0.035(2) 0.017(2) 0.019(2) 0.016(2)
C12 0.053(2) 0.033(2) 0.042(3) 0.018(2) 0.025(2) 0.0174(19)
C13 0.094(4) 0.070(4) 0.093(5) 0.054(3) 0.062(4) 0.036(3)
C14 0.131(6) 0.108(5) 0.161(8) 0.100(6) 0.106(6) 0.052(5)
C15 0.086(5) 0.096(5) 0.197(10) 0.101(6) 0.080(6) 0.031(4)
C16 0.067(4) 0.061(4) 0.134(6) 0.061(4) 0.038(4) 0.015(3)
C17 0.052(3) 0.038(3) 0.089(4) 0.034(3) 0.024(3) 0.014(2)
C18 0.057(3) 0.036(2) 0.057(3) 0.024(2) 0.015(2) 0.018(2)
C19 0.064(3) 0.043(3) 0.075(4) 0.021(3) 0.000(3) 0.011(3)
C20 0.096(6) 0.069(5) 0.115(7) 0.039(5) -0.004(5) 0.007(4)
C21 0.074(4) 0.058(4) 0.172(9) 0.060(6) 0.008(6) -0.012(3)
C22 0.103(5) 0.068(4) 0.055(4) 0.014(4) -0.005(4) 0.034(4)
C23 0.118(5) 0.095(5) 0.046(4) 0.030(4) 0.027(4) 0.064(4)
C24 0.084(4) 0.068(3) 0.051(3) 0.029(3) 0.026(3) 0.034(3)
C25 0.058(3) 0.052(3) 0.057(3) 0.024(2) 0.027(3) 0.017(2)
C26 0.067(3) 0.056(3) 0.072(4) 0.026(3) 0.037(3) 0.033(3)
C27 0.082(4) 0.045(3) 0.074(4) 0.031(3) 0.031(3) 0.030(3)
C28 0.070(3) 0.042(2) 0.050(3) 0.025(2) 0.023(2) 0.020(2)
C29 0.050(2) 0.038(2) 0.033(2) 0.0165(19) 0.012(2) 0.0115(19)
C30 0.056(3) 0.040(2) 0.037(2) 0.018(2) 0.020(2) 0.010(2)
C31 0.069(3) 0.058(3) 0.049(3) 0.027(2) 0.027(3) 0.011(2)
C32 0.098(4) 0.054(3) 0.069(4) 0.041(3) 0.039(3) 0.012(3)
C33 0.103(4) 0.051(3) 0.066(4) 0.040(3) 0.034(3) 0.023(3)
C34 0.087(4) 0.080(4) 0.077(4) 0.043(3) 0.049(3) 0.017(3)
C35 0.067(4) 0.104(5) 0.092(5) 0.051(4) 0.051(4) 0.027(3)
C36 0.071(3) 0.070(3) 0.080(4) 0.044(3) 0.047(3) 0.034(3)
Cl1 0.1071(12) 0.0804(10) 0.0858(12) 0.0510(9) 0.0632(10) 0.0425(9)
N1 0.061(2) 0.0397(19) 0.039(2) 0.0186(17) 0.0238(18) 0.0171(17)
N2 0.066(2) 0.040(2) 0.034(2) 0.0106(17) 0.0140(19) 0.0069(18)
N3 0.060(2) 0.0348(18) 0.041(2) 0.0209(17) 0.0293(18) 0.0211(17)
N4 0.076(3) 0.0288(18) 0.045(2) 0.0140(17) 0.033(2) 0.0134(18)
N5 0.054(2) 0.044(2) 0.039(2) 0.0202(17) 0.0213(18) 0.0196(17)
N6 0.056(2) 0.048(2) 0.050(2) 0.022(2) 0.022(2) 0.0092(18)
N7 0.094(4) 0.067(3) 0.097(4) 0.026(3) 0.058(3) -0.003(3)
N8 0.075(3) 0.0331(19) 0.046(2) 0.0200(17) 0.029(2) 0.0244(18)
N9 0.059(2) 0.041(2) 0.039(2) 0.0181(18) 0.0196(19) 0.0207(17)
N10 0.064(2) 0.044(2) 0.064(3) 0.029(2) 0.033(2) 0.0159(19)
N11 0.059(2) 0.047(2) 0.038(2) 0.0192(18) 0.0202(19) 0.0207(19)
N12 0.0468(19) 0.0354(18) 0.040(2) 0.0166(16) 0.0187(17) 0.0137(16)
N13 0.051(2) 0.045(2) 0.051(2) 0.0268(18) 0.0259(18) 0.0188(17)
O1 0.143(5) 0.217(6) 0.182(6) 0.128(5) 0.109(5) 0.051(4)
O2 0.26(2) 0.26(3) 0.27(3) 0.24(3) 0.15(2) 0.12(2)
O3 0.217(17) 0.142(15) 0.062(8) 0.033(8) -0.031(9) -0.021(12)
O4 0.145(13) 0.140(15) 0.158(18) -0.007(12) 0.073(12) 0.059(11)
O2' 0.26(3) 0.17(2) 0.070(10) 0.037(11) 0.112(14) 0.074(17)
O3' 0.151(13) 0.049(7) 0.146(16) 0.010(8) 0.063(12) 0.036(7)
O4' 0.16(2) 0.29(4) 0.44(6) 0.31(4) 0.17(3) 0.16(3)
O5 0.237(14) 0.140(10) 0.147(11) 0.054(8) 0.087(11) -0.085(9)
O6 0.46(5) 0.26(2) 0.30(3) -0.040(19) 0.31(3) -0.05(3)

loop_
_atom_type_symbol
_atom_type_description
_atom_type_scat_dispersion_real
_atom_type_scat_dispersion_imag
_atom_type_scat_source
C C 0.0033 0.0016 'International Tables Vol C Tables 4.2.6.8 and 6.1.1.4'
H H 0.0000 0.0000 'International Tables Vol C Tables 4.2.6.8 and 6.1.1.4'
B B 0.0013 0.0007 'International Tables Vol C Tables 4.2.6.8 and 6.1.1.4'
N N 0.0061 0.0033 'International Tables Vol C Tables 4.2.6.8 and 6.1.1.4'
O O 0.0106 0.0060 'International Tables Vol C Tables 4.2.6.8 and 6.1.1.4'
Cl Cl 0.1484 0.1585 'International Tables Vol C Tables 4.2.6.8 and 6.1.1.4'
Fe Fe 0.3463 0.8444 'International Tables Vol C Tables 4.2.6.8 and 6.1.1.4'
Ni Ni 0.3393 1.1124 'International Tables Vol C Tables 4.2.6.8 and 6.1.1.4'

loop_
_geom_angle_atom_site_label_1
_geom_angle_atom_site_label_2
_geom_angle_atom_site_label_3
_geom_angle
_geom_angle_site_symmetry_1
_geom_angle_site_symmetry_3
C12 Fe1 C11 88.60(17) . .
C12 Fe1 C10 87.7(2) . .
C11 Fe1 C10 85.73(19) . .
C12 Fe1 N3 90.52(15) . .
C11 Fe1 N3 177.65(17) . .
C10 Fe1 N3 92.06(17) . .
C12 Fe1 N1 178.75(17) . .
C11 Fe1 N1 92.09(16) . .
C10 Fe1 N1 93.36(18) . .
N3 Fe1 N1 88.83(14) . .
C12 Fe1 N5 91.46(16) . .
C11 Fe1 N5 92.32(17) . .
C10 Fe1 N5 177.90(16) . .
N3 Fe1 N5 89.88(14) . .
N1 Fe1 N5 87.47(15) . .
N9 Ni1 N8 91.02(14) . 2_766
N9 Ni1 N13 92.72(15) . .
N8 Ni1 N13 94.96(15) 2_766 .
N9 Ni1 N10 93.80(16) . .
N8 Ni1 N10 88.94(15) 2_766 .
N13 Ni1 N10 172.34(15) . .
N9 Ni1 N12 90.91(13) . .
N8 Ni1 N12 173.81(15) 2_766 .
N13 Ni1 N12 79.07(14) . .
N10 Ni1 N12 96.80(14) . .
N9 Ni1 N11 172.49(15) . .
N8 Ni1 N11 84.99(14) 2_766 .
N13 Ni1 N11 93.96(15) . .
N10 Ni1 N11 79.79(16) . .
N12 Ni1 N11 93.71(13) . .
N2 B1 N4 107.7(4) . .
N2 B1 N6 107.4(4) . .
N4 B1 N6 107.2(4) . .
N1 C1 C2 111.4(4) . .
N1 C1 H1 124.3 . .
C2 C1 H1 124.3 . .
C1 C2 C3 103.9(4) . .
C1 C2 H2 128.0 . .
C3 C2 H2 128.0 . .
N2 C3 C2 109.9(5) . .
N2 C3 H3 125.1 . .
C2 C3 H3 125.1 . .
N3 C4 C5 109.4(5) . .
N3 C4 H4 125.3 . .
C5 C4 H4 125.3 . .
C6 C5 C4 105.7(4) . .
C6 C5 H5 127.2 . .
C4 C5 H5 127.2 . .
N4 C6 C5 108.8(4) . .
N4 C6 H6 125.6 . .
C5 C6 H6 125.6 . .
N5 C7 C8 110.7(5) . .
N5 C7 H7 124.6 . .
C8 C7 H7 124.6 . .
C9 C8 C7 105.1(5) . .
C9 C8 H8 127.4 . .
C7 C8 H8 127.4 . .
N6 C9 C8 109.0(5) . .
N6 C9 H9 125.5 . .
C8 C9 H9 125.5 . .
N7 C10 Fe1 177.9(5) . .
N8 C11 Fe1 178.9(4) . .
N9 C12 Fe1 179.5(4) . .
N10 C13 C14 122.7(6) . .
N10 C13 H13 118.6 . .
C14 C13 H13 118.6 . .
C15 C14 C13 118.7(7) . .
C15 C14 H14 120.6 . .
C13 C14 H14 120.6 . .
C14 C15 C16 120.5(6) . .
C14 C15 H15 119.8 . .
C16 C15 H15 119.8 . .
C17 C16 C15 117.4(7) . .
C17 C16 C21 117.6(8) . .
C15 C16 C21 125.0(7) . .
N10 C17 C16 121.7(6) . .
N10 C17 C18 118.3(4) . .
C16 C17 C18 120.0(6) . .
N11 C18 C19 122.2(6) . .
N11 C18 C17 117.4(4) . .
C19 C18 C17 120.4(5) . .
C22 C19 C20 124.0(7) . .
C22 C19 C18 117.3(6) . .
C20 C19 C18 118.7(7) . .
C21 C20 C19 121.8(8) . .
C21 C20 H20 119.1 . .
C19 C20 H20 119.1 . .
C20 C21 C16 121.4(7) . .
C20 C21 H21 119.3 . .
C16 C21 H21 119.3 . .
C23 C22 C19 120.6(6) . .
C23 C22 H22 119.7 . .
C19 C22 H22 119.7 . .
C22 C23 C24 118.3(7) . .
C22 C23 H23 120.8 . .
C24 C23 H23 120.8 . .
N11 C24 C23 123.2(6) . .
N11 C24 H24 118.4 . .
C23 C24 H24 118.4 . .
N12 C25 C26 122.4(5) . .
N12 C25 H25 118.8 . .
C26 C25 H25 118.8 . .
C27 C26 C25 119.4(5) . .
C27 C26 H26 120.3 . .
C25 C26 H26 120.3 . .
C26 C27 C28 119.8(5) . .
C26 C27 H27 120.1 . .
C28 C27 H27 120.1 . .
C29 C28 C27 117.0(5) . .
C29 C28 C33 119.5(5) . .
C27 C28 C33 123.5(5) . .
N12 C29 C28 123.4(4) . .
N12 C29 C30 116.9(4) . .
C28 C29 C30 119.5(4) . .
N13 C30 C31 122.7(4) . .
N13 C30 C29 117.5(4) . .
C31 C30 C29 119.8(4) . .
C34 C31 C30 117.3(5) . .
C34 C31 C32 123.6(5) . .
C30 C31 C32 119.1(5) . .
C33 C32 C31 121.0(5) . .
C33 C32 H32 119.5 . .
C31 C32 H32 119.5 . .
C32 C33 C28 121.1(5) . .
C32 C33 H33 119.4 . .
C28 C33 H33 119.4 . .
C35 C34 C31 119.6(5) . .
C35 C34 H34 120.2 . .
C31 C34 H34 120.2 . .
C34 C35 C36 119.7(5) . .
C34 C35 H35 120.2 . .
C36 C35 H35 120.2 . .
N13 C36 C35 122.0(5) . .
N13 C36 H36 119.0 . .
C35 C36 H36 119.0 . .
O4 Cl1 O4' 67.5(17) . .
O4 Cl1 O3' 142.2(14) . .
O4' Cl1 O3' 113.7(19) . .
O4 Cl1 O3 105.9(12) . .
O4' Cl1 O3 40.5(19) . .
O3' Cl1 O3 75.8(10) . .
O4 Cl1 O2 103.7(14) . .
O4' Cl1 O2 140.2(13) . .
O3' Cl1 O2 49.4(9) . .
O3 Cl1 O2 119.0(14) . .
O4 Cl1 O1 107.8(12) . .
O4' Cl1 O1 110.9(11) . .
O3' Cl1 O1 106.4(9) . .
O3 Cl1 O1 110.9(10) . .
O2 Cl1 O1 108.8(8) . .
O4 Cl1 O2' 39.8(12) . .
O4' Cl1 O2' 102.9(17) . .
O3' Cl1 O2' 111.2(14) . .
O3 Cl1 O2' 132.1(16) . .
O2 Cl1 O2' 64.8(12) . .
O1 Cl1 O2' 111.9(13) . .
C1 N1 N2 106.5(4) . .
C1 N1 Fe1 135.0(3) . .
N2 N1 Fe1 118.4(3) . .
C3 N2 N1 108.2(4) . .
C3 N2 B1 132.7(4) . .
N1 N2 B1 119.0(4) . .
C4 N3 N4 107.3(3) . .
C4 N3 Fe1 133.0(3) . .
N4 N3 Fe1 119.7(3) . .
C6 N4 N3 108.9(4) . .
C6 N4 B1 132.8(4) . .
N3 N4 B1 118.2(3) . .
C7 N5 N6 106.2(4) . .
C7 N5 Fe1 134.4(3) . .
N6 N5 Fe1 119.4(3) . .
C9 N6 N5 109.0(4) . .
C9 N6 B1 133.0(4) . .
N5 N6 B1 117.9(4) . .
C11 N8 Ni1 167.2(4) . 2_766
C12 N9 Ni1 170.3(3) . .
C13 N10 C17 119.0(5) . .
C13 N10 Ni1 129.1(4) . .
C17 N10 Ni1 111.2(4) . .
C24 N11 C18 118.4(4) . .
C24 N11 Ni1 128.6(4) . .
C18 N11 Ni1 111.9(3) . .
C25 N12 C29 117.9(4) . .
C25 N12 Ni1 129.1(3) . .
C29 N12 Ni1 113.0(3) . .
C36 N13 C30 118.7(4) . .
C36 N13 Ni1 127.8(3) . .
C30 N13 Ni1 113.4(3) . .
H5B O5 H5C 109.5 . .
O6 O6 H6A 111.3 2_765 .
O6 O6 H6B 103.5 2_765 .
H6A O6 H6B 136.0 . .

loop_
_geom_bond_atom_site_label_1
_geom_bond_atom_site_label_2
_geom_bond_distance
_geom_bond_site_symmetry_2
Fe1 C12 1.910(5) .
Fe1 C11 1.913(4) .
Fe1 C10 1.928(6) .
Fe1 N3 1.961(3) .
Fe1 N1 1.975(4) .
Fe1 N5 1.972(4) .
Ni1 N9 2.041(4) .
Ni1 N8 2.051(3) 2_766
Ni1 N13 2.079(4) .
Ni1 N10 2.091(4) .
Ni1 N12 2.100(3) .
Ni1 N11 2.110(4) .
B1 N2 1.527(7) .
B1 N4 1.527(7) .
B1 N6 1.539(7) .
C1 N1 1.328(6) .
C1 C2 1.371(7) .
C1 H1 0.9300 .
C2 C3 1.376(7) .
C2 H2 0.9300 .
C3 N2 1.334(6) .
C3 H3 0.9300 .
C4 N3 1.348(5) .
C4 C5 1.389(6) .
C4 H4 0.9300 .
C5 C6 1.369(7) .
C5 H5 0.9300 .
C6 N4 1.351(5) .
C6 H6 0.9300 .
C7 N5 1.339(6) .
C7 C8 1.378(7) .
C7 H7 0.9300 .
C8 C9 1.363(7) .
C8 H8 0.9300 .
C9 N6 1.347(6) .
C9 H9 0.9300 .
C10 N7 1.131(6) .
C11 N8 1.145(5) .
C12 N9 1.147(5) .
C13 N10 1.318(7) .
C13 C14 1.397(8) .
C13 H13 0.9300 .
C14 C15 1.358(10) .
C14 H14 0.9300 .
C15 C16 1.407(11) .
C15 H15 0.9300 .
C16 C17 1.395(8) .
C16 C21 1.452(11) .
C17 N10 1.371(6) .
C17 C18 1.426(7) .
C18 N11 1.346(6) .
C18 C19 1.407(7) .
C19 C22 1.392(10) .
C19 C20 1.397(10) .
C20 C21 1.342(12) .
C20 H20 0.9300 .
C21 H21 0.9300 .
C22 C23 1.347(10) .
C22 H22 0.9300 .
C23 C24 1.403(8) .
C23 H23 0.9300 .
C24 N11 1.317(6) .
C24 H24 0.9300 .
C25 N12 1.334(6) .
C25 C26 1.399(6) .
C25 H25 0.9300 .
C26 C27 1.358(7) .
C26 H26 0.9300 .
C27 C28 1.404(7) .
C27 H27 0.9300 .
C28 C29 1.397(6) .
C28 C33 1.428(7) .
C29 N12 1.349(5) .
C29 C30 1.427(6) .
C30 N13 1.350(5) .
C30 C31 1.408(6) .
C31 C34 1.403(7) .
C31 C32 1.428(7) .
C32 C33 1.343(8) .
C32 H32 0.9300 .
C33 H33 0.9300 .
C34 C35 1.365(8) .
C34 H34 0.9300 .
C35 C36 1.401(7) .
C35 H35 0.9300 .
C36 N13 1.332(6) .
C36 H36 0.9300 .
Cl1 O4 1.376(16) .
Cl1 O4' 1.323(17) .
Cl1 O3' 1.370(11) .
Cl1 O3 1.347(15) .
Cl1 O2 1.369(13) .
Cl1 O1 1.417(5) .
Cl1 O2' 1.340(15) .
N1 N2 1.368(5) .
N3 N4 1.361(5) .
N5 N6 1.365(5) .
N8 Ni1 2.051(3) 2_766
O5 H5B 0.8499 .
O5 H5C 0.8501 .
O6 O6 1.64(4) 2_765
O6 H6A 0.8501 .
O6 H6B 0.8500 .
